data_4320826
loop_
_publ_author_name
'Sheyi Wang'
'Michael S. Wemple'
'Jae Yoo'
'Kirsten Folting'
'John C. Huffman'
'Karl S. Hagen'
'David N. Hendrickson'
'George Christou'

_publ_contact_author_address
;
Emory University
Department of Chemistry
X-ray Crystallography Center
Atlanta GA  30322
USA
;
_publ_contact_author_email chemksh@.emory.edu
_publ_contact_author_fax 404-727-6586
_publ_contact_author_name 'Karl S. Hagen'
_publ_contact_author_phone 404-727-6556
_publ_section_title
;
 Tetranuclear Manganese Carboxylate Complexes with a Trigonal Pyramidal
 Metal Topology via Controlled Potential Electrolysis
;
_journal_name_full 'Inorganic Chemistry'
_journal_page_first 1501
_journal_page_last 1513
_journal_paper_doi 10.1021/ic991068m
_journal_volume 39
_journal_year 2000
_chemical_formula_sum 'C74.5 H55 Cl3 Mn4 O17'
_chemical_formula_weight 1548.30
_chemical_name_systematic
;

 ?

;
_space_group_IT_number 14
_symmetry_cell_setting monoclinic
_symmetry_space_group_name_Hall '-P 2yn'
_symmetry_space_group_name_H-M 'P 1 21/n 1'
_atom_sites_solution_hydrogens geom
_atom_sites_solution_primary direct
_atom_sites_solution_secondary difmap
_audit_creation_method SHELXL-97
_cell_angle_alpha 90.00
_cell_angle_beta 108.035(15)
_cell_angle_gamma 90.00
_cell_formula_units_Z 4
_cell_length_a 15.162(3)
_cell_length_b 21.577(4)
_cell_length_c 22.683(4)
_cell_measurement_reflns_used 42
_cell_measurement_temperature 173(2)
_cell_measurement_theta_max 27.42
_cell_measurement_theta_min 10.62
_cell_volume 7056(2)
_computing_cell_refinement 'Bruker XSCANS'
_computing_data_collection 'Bruker XSCANS'
_computing_data_reduction 'Bruker SHELXTL'
_computing_molecular_graphics 'Bruker SHELXTL'
_computing_publication_material 'Bruker SHELXTL'
_computing_structure_refinement 'SHELXL-97 (Sheldrick, 1997)'
_computing_structure_solution 'SHELXS-97 (Sheldrick, 1990)'
_diffrn_ambient_temperature 173(2)
_diffrn_measured_fraction_theta_full 0.632
_diffrn_measured_fraction_theta_max 0.632
_diffrn_measurement_device_type 'Bruker P4'
_diffrn_measurement_method '\w scans'
_diffrn_radiation_monochromator graphite
_diffrn_radiation_source 'rotating anode'
_diffrn_radiation_type CuK\a
_diffrn_radiation_wavelength 1.54178
_diffrn_reflns_av_R_equivalents 0.0654
_diffrn_reflns_av_sigmaI/netI 0.0811
_diffrn_reflns_limit_h_max 13
_diffrn_reflns_limit_h_min -1
_diffrn_reflns_limit_k_max 20
_diffrn_reflns_limit_k_min -1
_diffrn_reflns_limit_l_max 23
_diffrn_reflns_limit_l_min -21
_diffrn_reflns_number 7014
_diffrn_reflns_theta_full 56.53
_diffrn_reflns_theta_max 56.53
_diffrn_reflns_theta_min 2.90
_diffrn_standards_decay_% 0
_diffrn_standards_interval_count 100
_diffrn_standards_number 3
_exptl_absorpt_coefficient_mu 7.314
_exptl_absorpt_correction_T_max 0.6940
_exptl_absorpt_correction_T_min 0.0859
_exptl_absorpt_correction_type empirical
_exptl_absorpt_process_details empiricle
_exptl_crystal_colour black
_exptl_crystal_density_diffrn 1.458
_exptl_crystal_density_method 'not measured'
_exptl_crystal_description plate
_exptl_crystal_F_000 3156
_exptl_crystal_size_max 0.40
_exptl_crystal_size_mid 0.30
_exptl_crystal_size_min 0.05
_refine_diff_density_max 0.902
_refine_diff_density_min -0.590
_refine_diff_density_rms 0.098
_refine_ls_extinction_coef 0.00022(5)
_refine_ls_extinction_expression Fc^*^=kFc[1+0.001xFc^2^\l^3^/sin(2\q)]^-1/4^
_refine_ls_extinction_method SHELXL
_refine_ls_goodness_of_fit_ref 1.046
_refine_ls_hydrogen_treatment mixed
_refine_ls_matrix_type full
_refine_ls_number_parameters 661
_refine_ls_number_reflns 5916
_refine_ls_number_restraints 40
_refine_ls_restrained_S_all 1.043
_refine_ls_R_factor_all 0.1310
_refine_ls_R_factor_gt 0.0839
_refine_ls_shift/su_max 0.013
_refine_ls_shift/su_mean 0.002
_refine_ls_structure_factor_coef Fsqd
_refine_ls_weighting_details 'calc w=1/[\s^2^(Fo^2^)+(0.1350P)^2^+28.3373P] where P=(Fo^2^+2Fc^2^)/3'
_refine_ls_weighting_scheme calc
_refine_ls_wR_factor_gt 0.2133
_refine_ls_wR_factor_ref 0.2463
_reflns_number_gt 3887
_reflns_number_total 5916
_reflns_threshold_expression >2sigma(I)
_cod_data_source_file ic991068m_3.cif
_cod_data_source_block '[Mn4O3(O2CPh)4(dbm)3].3/2CH2Cl2'
_cod_depositor_comments
;
The following automatic conversions were performed:

'_symmetry_cell_setting' value 'Monoclinic' changed to 'monoclinic'
according to the built-in table from CIF Core dictionary named
'cif_core.dic' version 2.4.1 from 2010-06-29.

Automatic conversion script
Id: cif_fix_values 1646 2011-03-28 12:23:43Z adriana 
;
_cod_original_formula_sum 'C74.50 H55 Cl3 Mn4 O17'
_cod_database_code 4320826

loop_
_symmetry_equiv_pos_as_xyz
'x, y, z'
'-x+1/2, y+1/2, -z+1/2'
'-x, -y, -z'
'x-1/2, -y-1/2, z-1/2'

loop_
_atom_site_label
_atom_site_type_symbol
_atom_site_fract_x
_atom_site_fract_y
_atom_site_fract_z
_atom_site_U_iso_or_equiv
_atom_site_adp_type
_atom_site_occupancy
_atom_site_symmetry_multiplicity
_atom_site_calc_flag
_atom_site_refinement_flags
_atom_site_disorder_assembly
_atom_site_disorder_group
Mn1 Mn 0.47891(14) 0.26597(8) 0.23228(9) 0.0513(7) Uani 1 1 d . . .
Mn2 Mn 0.30412(14) 0.26847(9) 0.25041(9) 0.0552(7) Uani 1 1 d . . .
Mn3 Mn 0.41257(14) 0.14505(8) 0.22442(9) 0.0503(6) Uani 1 1 d . . .
Mn4 Mn 0.35455(14) 0.24461(8) 0.11468(9) 0.0506(6) Uani 1 1 d . . .
O1 O 0.4143(5) 0.2179(3) 0.2733(3) 0.053(2) Uani 1 1 d . . .
O2 O 0.4557(6) 0.2038(3) 0.1743(3) 0.056(2) Uani 1 1 d . . .
O3 O 0.3601(6) 0.2929(3) 0.1879(3) 0.056(2) Uani 1 1 d . . .
O4 O 0.5576(5) 0.1304(3) 0.2754(3) 0.054(2) Uani 1 1 d . . .
O5 O 0.5957(6) 0.2314(3) 0.2784(4) 0.062(2) Uani 1 1 d . . .
O6 O 0.2026(7) 0.2001(4) 0.2029(5) 0.094(3) Uani 1 1 d . . .
O7 O 0.2833(8) 0.1706(4) 0.1469(5) 0.091(3) Uani 1 1 d . . .
O8 O 0.3711(7) 0.3466(4) 0.3074(4) 0.069(3) Uani 1 1 d . . .
O9 O 0.5067(6) 0.3337(3) 0.2914(4) 0.060(2) Uani 1 1 d . . .
O10 O 0.5424(6) 0.3172(3) 0.1879(4) 0.059(2) Uani 1 1 d . . .
O11 O 0.4425(6) 0.3114(3) 0.0923(4) 0.057(2) Uani 1 1 d . . .
O12 O 0.3587(5) 0.0981(3) 0.2728(4) 0.060(2) Uani 1 1 d . . .
O13 O 0.4061(5) 0.0769(3) 0.1706(3) 0.054(2) Uani 1 1 d . . .
O14 O 0.2681(6) 0.2445(4) 0.3220(4) 0.065(2) Uani 1 1 d . . .
O15 O 0.2011(6) 0.3226(4) 0.2198(4) 0.073(3) Uani 1 1 d . . .
O16 O 0.2483(5) 0.2882(3) 0.0663(4) 0.053(2) Uani 1 1 d . . .
O17 O 0.3611(5) 0.1964(3) 0.0448(4) 0.056(2) Uani 1 1 d . . .
C1 C 0.2888(9) 0.0229(5) 0.1974(5) 0.055(3) Uani 1 1 d . . .
H1A H 0.2400 -0.0072 0.1839 0.066 Uiso 1 1 d R . .
C2 C 0.1378(8) 0.3092(5) 0.3025(5) 0.051(3) Uiso 1 1 d . . .
H2A H 0.0889 0.3224 0.3182 0.061 Uiso 1 1 d R . .
C3 C 0.2386(6) 0.2447(4) -0.0316(4) 0.055(3) Uiso 1 1 d . . .
H3A H 0.2053 0.2465 -0.0752 0.066 Uiso 1 1 d R . .
C11 C 0.7163(6) 0.1613(4) 0.3173(4) 0.067(4) Uiso 1 1 d RD . .
C21 C 0.7482(6) 0.1016(4) 0.3352(4) 0.141(9) Uani 1 1 d RD . .
H21 H 0.7050 0.0686 0.3294 0.169 Uiso 1 1 calc R . .
C31 C 0.8402(15) 0.0899(10) 0.3608(8) 0.199(14) Uani 1 1 d D . .
H31 H 0.8611 0.0489 0.3730 0.239 Uiso 1 1 calc R . .
C41 C 0.9023(14) 0.1372(11) 0.3690(10) 0.144(9) Uani 1 1 d D . .
H41 H 0.9668 0.1296 0.3867 0.173 Uiso 1 1 calc R . .
C51 C 0.8714(13) 0.1938(10) 0.3519(11) 0.135(8) Uani 1 1 d D . .
H51 H 0.9142 0.2273 0.3598 0.162 Uiso 1 1 calc R . .
C61 C 0.7792(11) 0.2054(7) 0.3230(8) 0.096(6) Uani 1 1 d D . .
H61 H 0.7601 0.2455 0.3067 0.115 Uiso 1 1 calc R . .
C71 C 0.6156(9) 0.1739(7) 0.2884(6) 0.057(4) Uiso 1 1 d D . .
C12 C 0.1209(15) 0.1751(6) 0.0997(8) 0.097(6) Uani 1 1 d D . .
C22 C 0.1288(13) 0.1467(6) 0.0449(9) 0.092(5) Uani 1 1 d D . .
H22 H 0.1864 0.1295 0.0448 0.110 Uiso 1 1 calc R . .
C32 C 0.0524(18) 0.1440(9) -0.0086(9) 0.125(8) Uani 1 1 d D . .
H32 H 0.0566 0.1248 -0.0453 0.150 Uiso 1 1 calc R . .
C42 C -0.0303(18) 0.1704(10) -0.0062(13) 0.132(9) Uani 1 1 d D . .
H42 H -0.0817 0.1706 -0.0430 0.158 Uiso 1 1 calc R . .
C52 C -0.0423(14) 0.1971(8) 0.0481(12) 0.112(7) Uani 1 1 d D . .
H52 H -0.0997 0.2121 0.0510 0.135 Uiso 1 1 calc R . .
C62 C 0.0370(15) 0.1985(7) 0.0943(11) 0.110(7) Uani 1 1 d D . .
H62 H 0.0335 0.2200 0.1301 0.132 Uiso 1 1 calc R . .
C72 C 0.2047(11) 0.1809(6) 0.1517(7) 0.058(4) Uiso 1 1 d D . .
C13 C 0.4850(11) 0.4238(7) 0.3430(6) 0.076(4) Uiso 1 1 d D . .
C23 C 0.4419(12) 0.4519(8) 0.3805(7) 0.111(7) Uani 1 1 d D . .
H23 H 0.3890 0.4326 0.3865 0.133 Uiso 1 1 calc R . .
C33 C 0.4725(19) 0.5075(12) 0.4100(9) 0.181(14) Uani 1 1 d D . .
H33 H 0.4442 0.5263 0.4375 0.217 Uiso 1 1 calc R . .
C43 C 0.5478(19) 0.5340(11) 0.3965(14) 0.204(16) Uani 1 1 d D . .
H43 H 0.5665 0.5748 0.4107 0.245 Uiso 1 1 calc R . .
C53 C 0.5912(15) 0.5058(10) 0.3665(13) 0.189(13) Uani 1 1 d D . .
H53 H 0.6498 0.5219 0.3671 0.226 Uiso 1 1 calc R . .
C63 C 0.5589(13) 0.4510(7) 0.3312(8) 0.110(6) Uani 1 1 d D . .
H63 H 0.5865 0.4349 0.3020 0.132 Uiso 1 1 calc R . .
C73 C 0.4491(12) 0.3643(7) 0.3110(6) 0.063(4) Uiso 1 1 d D . .
C14 C 0.5748(9) 0.3754(5) 0.1092(6) 0.058(4) Uiso 1 1 d D . .
C24 C 0.5409(10) 0.4014(5) 0.0514(6) 0.070(4) Uiso 1 1 d D . .
H24 H 0.4795 0.3926 0.0260 0.084 Uiso 1 1 calc R . .
C34 C 0.5979(10) 0.4412(6) 0.0301(7) 0.079(4) Uiso 1 1 d D . .
H34 H 0.5749 0.4605 -0.0093 0.094 Uiso 1 1 calc R . .
C44 C 0.6825(11) 0.4512(7) 0.0651(8) 0.090(5) Uiso 1 1 d D . .
H44 H 0.7206 0.4774 0.0495 0.107 Uiso 1 1 calc R . .
C54 C 0.7200(11) 0.4264(7) 0.1228(7) 0.092(5) Uani 1 1 d D . .
H54 H 0.7823 0.4346 0.1468 0.110 Uiso 1 1 calc R . .
C64 C 0.6628(10) 0.3883(6) 0.1451(7) 0.073(4) Uiso 1 1 d D . .
H64 H 0.6856 0.3713 0.1857 0.087 Uiso 1 1 calc R . .
C74 C 0.5144(10) 0.3316(6) 0.1294(7) 0.060(4) Uiso 1 1 d D . .
C15 C 0.1327(8) 0.3275(5) -0.0193(5) 0.050(3) Uiso 1 1 d D . .
C25 C 0.1345(8) 0.3853(5) 0.0091(5) 0.059(4) Uiso 1 1 d D . .
H25 H 0.1852 0.3961 0.0443 0.070 Uiso 1 1 calc R . .
C35 C 0.0619(8) 0.4269(6) -0.0142(5) 0.062(4) Uiso 1 1 d D . .
H35 H 0.0640 0.4664 0.0046 0.075 Uiso 1 1 calc R . .
C45 C -0.0104(9) 0.4117(6) -0.0627(6) 0.061(4) Uiso 1 1 d D . .
H45 H -0.0608 0.4397 -0.0774 0.073 Uiso 1 1 calc R . .
C55 C -0.0120(9) 0.3544(6) -0.0919(6) 0.058(4) Uiso 1 1 d D . .
H55 H -0.0629 0.3442 -0.1272 0.070 Uiso 1 1 calc R . .
C65 C 0.0582(8) 0.3130(6) -0.0704(5) 0.053(3) Uiso 1 1 d D . .
H65 H 0.0559 0.2741 -0.0905 0.064 Uiso 1 1 calc R . .
C75 C 0.2108(8) 0.2839(5) 0.0068(6) 0.051(3) Uiso 1 1 d D . .
C16 C 0.0712(8) 0.3827(5) 0.2147(5) 0.054(3) Uiso 1 1 d D . .
C26 C 0.0347(8) 0.4235(6) 0.2475(6) 0.064(4) Uiso 1 1 d D . .
H26 H 0.0502 0.4202 0.2913 0.077 Uiso 1 1 calc R . .
C36 C -0.0252(8) 0.4699(6) 0.2158(6) 0.061(4) Uiso 1 1 d D . .
H36 H -0.0506 0.4981 0.2383 0.073 Uiso 1 1 calc R . .
C46 C -0.0481(9) 0.4755(7) 0.1531(7) 0.069(4) Uani 1 1 d D . .
H46 H -0.0881 0.5079 0.1322 0.082 Uiso 1 1 calc R . .
C56 C -0.0133(10) 0.4341(7) 0.1203(7) 0.080(5) Uani 1 1 d D . .
H56 H -0.0306 0.4375 0.0764 0.096 Uiso 1 1 calc R . .
C66 C 0.0469(9) 0.3874(6) 0.1500(6) 0.070(4) Uiso 1 1 d D . .
H66 H 0.0711 0.3591 0.1269 0.084 Uiso 1 1 calc R . .
C76 C 0.1411(9) 0.3346(6) 0.2473(6) 0.060(4) Uiso 1 1 d D . .
C17 C 0.1971(8) 0.2425(5) 0.3981(5) 0.048(3) Uiso 1 1 d D . .
C27 C 0.2717(9) 0.2134(5) 0.4371(5) 0.056(3) Uiso 1 1 d D . .
H27 H 0.3256 0.2071 0.4249 0.067 Uiso 1 1 calc R . .
C37 C 0.2700(9) 0.1929(5) 0.4948(6) 0.065(4) Uiso 1 1 d D . .
H37 H 0.3223 0.1718 0.5213 0.078 Uiso 1 1 calc R . .
C47 C 0.1943(9) 0.2026(6) 0.5140(6) 0.071(4) Uiso 1 1 d D . .
H47 H 0.1951 0.1898 0.5542 0.085 Uiso 1 1 calc R . .
C57 C 0.1171(10) 0.2308(6) 0.4752(6) 0.073(4) Uiso 1 1 d D . .
H57 H 0.0631 0.2363 0.4874 0.088 Uiso 1 1 calc R . .
C67 C 0.1191(9) 0.2511(6) 0.4179(6) 0.068(4) Uiso 1 1 d D . .
H67 H 0.0662 0.2715 0.3912 0.082 Uiso 1 1 calc R . .
C77 C 0.2004(9) 0.2666(6) 0.3371(6) 0.053(3) Uiso 1 1 d D . .
C18 C 0.2511(8) 0.0313(5) 0.2973(5) 0.051(3) Uiso 1 1 d D . .
C28 C 0.2198(8) -0.0298(6) 0.2971(6) 0.062(4) Uiso 1 1 d D . .
H28 H 0.2308 -0.0586 0.2685 0.075 Uiso 1 1 calc R . .
C38 C 0.1746(9) -0.0487(6) 0.3362(6) 0.077(4) Uani 1 1 d D . .
H38 H 0.1544 -0.0905 0.3352 0.092 Uiso 1 1 calc R . .
C48 C 0.1576(11) -0.0072(7) 0.3780(7) 0.088(5) Uani 1 1 d D . .
H48 H 0.1256 -0.0202 0.4059 0.105 Uiso 1 1 calc R . .
C58 C 0.1880(11) 0.0540(7) 0.3788(7) 0.091(5) Uani 1 1 d D . .
H58 H 0.1770 0.0827 0.4075 0.109 Uiso 1 1 calc R . .
C68 C 0.2340(9) 0.0730(7) 0.3381(6) 0.067(4) Uiso 1 1 d D . .
H68 H 0.2538 0.1149 0.3383 0.080 Uiso 1 1 calc R . .
C78 C 0.2999(8) 0.0509(6) 0.2545(6) 0.053(3) Uiso 1 1 d D . .
C19 C 0.3270(7) 0.0000(5) 0.1005(5) 0.052(3) Uiso 1 1 d D . .
C29 C 0.3470(8) 0.0276(7) 0.0501(6) 0.070(4) Uiso 1 1 d D . .
H29 H 0.3719 0.0683 0.0542 0.084 Uiso 1 1 calc R . .
C39 C 0.3314(10) -0.0026(6) -0.0037(6) 0.086(5) Uani 1 1 d D . .
H39 H 0.3461 0.0162 -0.0373 0.104 Uiso 1 1 calc R . .
C49 C 0.2927(10) -0.0631(6) -0.0101(6) 0.076(4) Uani 1 1 d D . .
H49 H 0.2788 -0.0842 -0.0487 0.091 Uiso 1 1 calc R . .
C59 C 0.2758(8) -0.0906(6) 0.0387(6) 0.061(4) Uiso 1 1 d D . .
H59 H 0.2537 -0.1321 0.0349 0.073 Uiso 1 1 calc R . .
C69 C 0.2900(8) -0.0599(5) 0.0932(6) 0.053(3) Uiso 1 1 d D . .
H69 H 0.2747 -0.0792 0.1264 0.063 Uiso 1 1 calc R . .
C79 C 0.3410(9) 0.0345(6) 0.1590(6) 0.050(3) Uiso 1 1 d D . .
C110 C 0.3367(8) 0.1633(5) -0.0583(5) 0.051(3) Uiso 1 1 d D . .
C210 C 0.4270(9) 0.1443(5) -0.0456(6) 0.069(4) Uiso 1 1 d D . .
H210 H 0.4719 0.1556 -0.0076 0.082 Uiso 1 1 calc R . .
C310 C 0.4524(10) 0.1091(6) -0.0879(6) 0.071(4) Uiso 1 1 d D . .
H310 H 0.5152 0.0965 -0.0790 0.085 Uiso 1 1 calc R . .
C410 C 0.3904(12) 0.0920(7) -0.1417(7) 0.082(5) Uani 1 1 d D . .
H410 H 0.4093 0.0667 -0.1700 0.099 Uiso 1 1 calc R . .
C510 C 0.2987(13) 0.1110(6) -0.1563(7) 0.083(5) Uani 1 1 d D . .
H510 H 0.2546 0.1001 -0.1947 0.099 Uiso 1 1 calc R . .
C610 C 0.2735(10) 0.1464(6) -0.1130(6) 0.067(4) Uiso 1 1 d D . .
H610 H 0.2108 0.1592 -0.1218 0.080 Uiso 1 1 calc R . .
C710 C 0.3099(8) 0.2032(5) -0.0128(6) 0.050(3) Uiso 1 1 d D . .
C4 C 0.5987(15) 0.1191(8) 0.1314(10) 0.142(8) Uani 1 1 d . . .
H4A H 0.5627 0.1024 0.0921 0.170 Uiso 1 1 d R . .
H4B H 0.5567 0.1286 0.1542 0.170 Uiso 1 1 d R . .
Cl1 Cl 0.6502(6) 0.1853(3) 0.1195(4) 0.207(3) Uani 1 1 d . . .
Cl2 Cl 0.6696(8) 0.0657(4) 0.1686(4) 0.246(4) Uani 1 1 d . . .
Cl3 Cl 0.0043(13) 0.1549(9) 0.2491(9) 0.242(8) Uani 0.50 1 d P . .
Cl4 Cl -0.1158(12) 0.2665(9) 0.1997(9) 0.233(7) Uani 0.50 1 d P . .
C5 C -0.117(5) 0.177(3) 0.194(3) 0.24(3) Uiso 0.50 1 d P . .

loop_
_atom_site_aniso_label
_atom_site_aniso_U_11
_atom_site_aniso_U_22
_atom_site_aniso_U_33
_atom_site_aniso_U_23
_atom_site_aniso_U_13
_atom_site_aniso_U_12
Mn1 0.0625(15) 0.0366(11) 0.0510(13) 0.0002(10) 0.0119(10) 0.0010(10)
Mn2 0.0628(15) 0.0475(12) 0.0537(13) 0.0049(10) 0.0156(10) 0.0067(11)
Mn3 0.0600(14) 0.0348(11) 0.0501(13) -0.0007(10) 0.0082(10) 0.0000(10)
Mn4 0.0615(14) 0.0352(11) 0.0511(13) 0.0017(10) 0.0116(10) 0.0053(10)
O1 0.064(6) 0.040(4) 0.050(5) 0.000(4) 0.010(4) -0.004(4)
O2 0.079(6) 0.044(5) 0.041(5) -0.005(4) 0.014(4) 0.007(4)
O3 0.068(6) 0.041(5) 0.054(5) 0.006(4) 0.013(4) -0.005(4)
O4 0.057(6) 0.043(5) 0.059(5) 0.004(4) 0.012(4) 0.009(5)
O5 0.061(6) 0.046(5) 0.073(6) 0.000(4) 0.011(5) -0.001(4)
O6 0.111(9) 0.091(7) 0.071(7) 0.000(6) 0.015(6) -0.051(6)
O7 0.102(9) 0.045(5) 0.129(9) -0.005(6) 0.042(7) 0.005(6)
O8 0.086(8) 0.058(5) 0.063(6) -0.006(5) 0.024(5) 0.011(5)
O9 0.070(6) 0.048(5) 0.059(5) 0.002(4) 0.014(5) -0.006(5)
O10 0.070(6) 0.047(5) 0.057(6) 0.000(4) 0.015(4) -0.004(4)
O11 0.068(6) 0.041(5) 0.060(5) -0.002(4) 0.016(5) -0.007(4)
O12 0.053(6) 0.054(5) 0.061(5) -0.008(4) 0.003(4) -0.004(5)
O13 0.069(6) 0.037(4) 0.053(5) 0.007(4) 0.012(4) -0.003(5)
O14 0.077(7) 0.056(5) 0.057(6) 0.009(4) 0.016(5) 0.009(5)
O15 0.083(7) 0.077(6) 0.057(6) 0.022(5) 0.020(5) 0.027(6)
O16 0.063(6) 0.038(4) 0.054(5) -0.001(4) 0.012(4) 0.004(4)
O17 0.062(6) 0.034(4) 0.072(6) 0.000(4) 0.020(5) 0.003(4)
C1 0.060(9) 0.049(7) 0.048(8) -0.009(7) 0.008(6) -0.006(7)
C21 0.054(12) 0.107(14) 0.23(2) 0.110(15) 0.002(13) 0.000(10)
C31 0.081(16) 0.115(17) 0.34(4) 0.13(2) -0.016(19) -0.001(14)
C41 0.081(16) 0.120(17) 0.20(2) 0.061(17) -0.007(14) 0.028(15)
C51 0.062(15) 0.106(16) 0.22(2) -0.011(16) 0.011(14) -0.020(12)
C61 0.052(11) 0.069(10) 0.141(15) -0.028(10) -0.006(10) 0.007(9)
C12 0.15(2) 0.033(8) 0.086(14) 0.004(9) 0.011(13) -0.002(11)
C22 0.108(15) 0.081(11) 0.087(13) -0.006(10) 0.031(12) -0.018(10)
C32 0.115(18) 0.15(2) 0.094(16) 0.018(13) 0.012(15) -0.064(17)
C42 0.10(2) 0.113(17) 0.14(2) 0.029(16) -0.019(17) -0.036(15)
C52 0.069(15) 0.100(14) 0.130(17) -0.001(13) -0.023(14) -0.007(11)
C62 0.072(14) 0.053(10) 0.19(2) -0.010(11) 0.026(16) 0.006(10)
C23 0.099(14) 0.125(15) 0.087(12) -0.062(12) -0.002(10) 0.039(12)
C33 0.13(2) 0.19(3) 0.17(2) -0.13(2) -0.041(17) 0.076(19)
C43 0.11(2) 0.13(2) 0.35(4) -0.17(2) 0.03(2) 0.029(18)
C53 0.103(18) 0.106(16) 0.36(4) -0.13(2) 0.07(2) -0.035(14)
C63 0.118(15) 0.054(10) 0.153(17) -0.034(11) 0.038(13) -0.003(10)
C54 0.084(12) 0.095(11) 0.096(12) -0.036(10) 0.026(10) -0.051(10)
C46 0.058(10) 0.066(9) 0.085(11) 0.022(9) 0.028(8) 0.014(8)
C56 0.082(12) 0.082(10) 0.076(10) 0.036(10) 0.027(9) 0.026(10)
C38 0.103(13) 0.049(9) 0.086(11) -0.021(9) 0.040(10) -0.019(9)
C48 0.113(14) 0.065(10) 0.091(12) 0.007(10) 0.042(10) -0.038(10)
C58 0.129(14) 0.071(11) 0.094(12) -0.014(9) 0.066(11) -0.031(10)
C39 0.152(15) 0.057(9) 0.057(10) -0.002(8) 0.043(9) -0.021(10)
C49 0.098(12) 0.060(10) 0.068(10) -0.014(8) 0.023(9) 0.001(9)
C410 0.099(14) 0.073(10) 0.076(11) -0.008(9) 0.030(10) 0.009(10)
C510 0.115(15) 0.071(10) 0.068(10) -0.023(9) 0.038(10) -0.010(10)
C4 0.19(2) 0.104(15) 0.17(2) 0.041(14) 0.113(17) 0.062(16)
Cl1 0.285(9) 0.113(4) 0.265(9) 0.002(5) 0.143(7) 0.013(5)
Cl2 0.402(13) 0.152(6) 0.246(9) 0.024(6) 0.190(9) 0.078(8)
Cl3 0.212(17) 0.27(2) 0.258(18) -0.006(16) 0.101(14) -0.009(15)
Cl4 0.218(16) 0.241(17) 0.259(19) -0.003(15) 0.101(14) -0.052(14)

loop_
_atom_type_symbol
_atom_type_description
_atom_type_scat_dispersion_real
_atom_type_scat_dispersion_imag
_atom_type_scat_source
C C 0.0181 0.0091 'International Tables Vol C Tables 4.2.6.8 and 6.1.1.4'
H H 0.0000 0.0000 'International Tables Vol C Tables 4.2.6.8 and 6.1.1.4'
O O 0.0492 0.0322 'International Tables Vol C Tables 4.2.6.8 and 6.1.1.4'
Cl Cl 0.3639 0.7018 'International Tables Vol C Tables 4.2.6.8 and 6.1.1.4'
Mn Mn -0.5299 2.8052 'International Tables Vol C Tables 4.2.6.8 and 6.1.1.4'

loop_
_geom_angle_atom_site_label_1
_geom_angle_atom_site_label_2
_geom_angle_atom_site_label_3
_geom_angle
_geom_angle_site_symmetry_1
_geom_angle_site_symmetry_3
_geom_angle_publ_flag
O2 Mn1 O1 86.4(3) . . ?
O2 Mn1 O3 84.4(3) . . ?
O1 Mn1 O3 82.7(3) . . ?
O2 Mn1 O5 92.7(3) . . ?
O1 Mn1 O5 92.9(3) . . ?
O3 Mn1 O5 174.9(3) . . ?
O2 Mn1 O9 177.3(4) . . ?
O1 Mn1 O9 96.3(3) . . ?
O3 Mn1 O9 96.0(3) . . ?
O5 Mn1 O9 87.1(3) . . ?
O2 Mn1 O10 93.5(3) . . ?
O1 Mn1 O10 178.1(4) . . ?
O3 Mn1 O10 95.4(3) . . ?
O5 Mn1 O10 89.0(4) . . ?
O9 Mn1 O10 83.8(3) . . ?
O2 Mn1 Mn3 44.2(3) . . ?
O1 Mn1 Mn3 43.4(2) . . ?
O3 Mn1 Mn3 89.3(2) . . ?
O5 Mn1 Mn3 85.7(2) . . ?
O9 Mn1 Mn3 138.4(3) . . ?
O10 Mn1 Mn3 136.8(3) . . ?
O2 Mn1 Mn4 43.1(2) . . ?
O1 Mn1 Mn4 94.7(2) . . ?
O3 Mn1 Mn4 44.0(2) . . ?
O5 Mn1 Mn4 134.3(3) . . ?
O9 Mn1 Mn4 136.4(2) . . ?
O10 Mn1 Mn4 84.0(2) . . ?
Mn3 Mn1 Mn4 70.10(7) . . ?
O2 Mn1 Mn2 98.0(3) . . ?
O1 Mn1 Mn2 43.1(2) . . ?
O3 Mn1 Mn2 43.4(3) . . ?
O5 Mn1 Mn2 133.3(3) . . ?
O9 Mn1 Mn2 84.1(3) . . ?
O10 Mn1 Mn2 135.1(3) . . ?
Mn3 Mn1 Mn2 71.84(8) . . ?
Mn4 Mn1 Mn2 75.74(8) . . ?
O15 Mn2 O1 172.7(4) . . ?
O15 Mn2 O3 93.6(4) . . ?
O1 Mn2 O3 79.1(3) . . ?
O15 Mn2 O14 93.3(4) . . ?
O1 Mn2 O14 94.0(3) . . ?
O3 Mn2 O14 170.8(4) . . ?
O15 Mn2 O6 81.9(4) . . ?
O1 Mn2 O6 99.9(4) . . ?
O3 Mn2 O6 103.1(4) . . ?
O14 Mn2 O6 83.9(4) . . ?
O15 Mn2 O8 85.4(4) . . ?
O1 Mn2 O8 94.2(3) . . ?
O3 Mn2 O8 89.7(3) . . ?
O14 Mn2 O8 84.8(3) . . ?
O6 Mn2 O8 162.5(4) . . ?
O15 Mn2 Mn1 131.7(3) . . ?
O1 Mn2 Mn1 41.3(2) . . ?
O3 Mn2 Mn1 41.4(2) . . ?
O14 Mn2 Mn1 129.9(3) . . ?
O6 Mn2 Mn1 118.2(3) . . ?
O8 Mn2 Mn1 79.3(3) . . ?
O12 Mn3 O13 90.7(3) . . ?
O12 Mn3 O1 92.1(3) . . ?
O13 Mn3 O1 175.5(3) . . ?
O12 Mn3 O2 171.4(4) . . ?
O13 Mn3 O2 95.2(3) . . ?
O1 Mn3 O2 81.7(3) . . ?
O12 Mn3 O4 99.5(3) . . ?
O13 Mn3 O4 94.1(3) . . ?
O1 Mn3 O4 88.9(3) . . ?
O2 Mn3 O4 86.4(3) . . ?
O12 Mn3 O7 99.1(4) . . ?
O13 Mn3 O7 80.1(3) . . ?
O1 Mn3 O7 95.9(3) . . ?
O2 Mn3 O7 75.8(4) . . ?
O4 Mn3 O7 160.7(4) . . ?
O12 Mn3 Mn1 133.6(3) . . ?
O13 Mn3 Mn1 135.7(2) . . ?
O1 Mn3 Mn1 41.8(2) . . ?
O2 Mn3 Mn1 41.1(2) . . ?
O4 Mn3 Mn1 79.4(2) . . ?
O7 Mn3 Mn1 91.8(2) . . ?
O12 Mn3 Mn4 139.5(3) . . ?
O13 Mn3 Mn4 94.2(2) . . ?
O1 Mn3 Mn4 81.4(2) . . ?
O2 Mn3 Mn4 33.8(2) . . ?
O4 Mn3 Mn4 120.2(2) . . ?
O7 Mn3 Mn4 42.9(3) . . ?
Mn1 Mn3 Mn4 55.03(6) . . ?
O16 Mn4 O2 171.1(4) . . ?
O16 Mn4 O17 92.5(3) . . ?
O2 Mn4 O17 95.7(3) . . ?
O16 Mn4 O3 91.9(3) . . ?
O2 Mn4 O3 80.1(3) . . ?
O17 Mn4 O3 174.8(4) . . ?
O16 Mn4 O11 90.5(3) . . ?
O2 Mn4 O11 93.2(3) . . ?
O17 Mn4 O11 88.5(3) . . ?
O3 Mn4 O11 88.6(3) . . ?
O16 Mn4 O7 97.9(4) . . ?
O2 Mn4 O7 78.4(4) . . ?
O17 Mn4 O7 92.1(4) . . ?
O3 Mn4 O7 90.0(4) . . ?
O11 Mn4 O7 171.5(4) . . ?
O16 Mn4 Mn1 132.4(2) . . ?
O2 Mn4 Mn1 40.9(2) . . ?
O17 Mn4 Mn1 133.3(2) . . ?
O3 Mn4 Mn1 41.8(2) . . ?
O11 Mn4 Mn1 80.1(2) . . ?
O7 Mn4 Mn1 93.4(3) . . ?
O16 Mn4 Mn3 139.8(3) . . ?
O2 Mn4 Mn3 34.4(3) . . ?
O17 Mn4 Mn3 101.9(2) . . ?
O3 Mn4 Mn3 76.4(2) . . ?
O11 Mn4 Mn3 126.8(2) . . ?
O7 Mn4 Mn3 44.9(3) . . ?
Mn1 Mn4 Mn3 54.87(6) . . ?
Mn1 O1 Mn3 94.8(4) . . ?
Mn1 O1 Mn2 95.6(3) . . ?
Mn3 O1 Mn2 116.9(4) . . ?
Mn1 O2 Mn4 96.0(3) . . ?
Mn1 O2 Mn3 94.7(3) . . ?
Mn4 O2 Mn3 111.8(4) . . ?
Mn1 O3 Mn2 95.2(3) . . ?
Mn1 O3 Mn4 94.2(4) . . ?
Mn2 O3 Mn4 124.6(4) . . ?
C71 O4 Mn3 122.5(8) . . ?
C71 O5 Mn1 127.1(8) . . ?
C72 O6 Mn2 118.3(9) . . ?
C72 O7 Mn4 118.9(8) . . ?
C72 O7 Mn3 126.7(10) . . ?
Mn4 O7 Mn3 92.2(4) . . ?
C73 O8 Mn2 123.0(9) . . ?
C73 O9 Mn1 127.1(9) . . ?
C74 O10 Mn1 127.4(8) . . ?
C74 O11 Mn4 124.3(8) . . ?
C78 O12 Mn3 127.4(8) . . ?
C79 O13 Mn3 123.8(8) . . ?
C77 O14 Mn2 125.9(8) . . ?
C76 O15 Mn2 125.1(8) . . ?
C75 O16 Mn4 126.0(7) . . ?
C710 O17 Mn4 126.7(7) . . ?
C79 C1 C78 125.8(12) . . ?
C77 C2 C76 124.7(12) . . ?
C710 C3 C75 125.1(10) . . ?
C61 C11 C21 117.4(8) . . ?
C61 C11 C71 121.4(11) . . ?
C21 C11 C71 121.0(7) . . ?
C31 C21 C11 121.1(10) . . ?
C21 C31 C41 119.5(16) . . ?
C51 C41 C31 119.1(19) . . ?
C41 C51 C61 121.6(18) . . ?
C11 C61 C51 120.9(15) . . ?
O4 C71 O5 124.9(12) . . ?
O4 C71 C11 120.9(11) . . ?
O5 C71 C11 114.2(11) . . ?
C62 C12 C22 114.6(17) . . ?
C62 C12 C72 127.7(19) . . ?
C22 C12 C72 117(2) . . ?
C32 C22 C12 120.5(19) . . ?
C42 C32 C22 118(2) . . ?
C32 C42 C52 124(2) . . ?
C62 C52 C42 111(2) . . ?
C52 C62 C12 132(2) . . ?
O6 C72 O7 116.1(14) . . ?
O6 C72 C12 121.4(16) . . ?
O7 C72 C12 122.3(16) . . ?
C63 C13 C23 120.9(16) . . ?
C63 C13 C73 118.2(15) . . ?
C23 C13 C73 120.9(17) . . ?
C13 C23 C33 122(2) . . ?
C23 C33 C43 115(2) . . ?
C53 C43 C33 122(2) . . ?
C43 C53 C63 124(2) . . ?
C13 C63 C53 113.9(19) . . ?
O8 C73 O9 124.6(13) . . ?
O8 C73 C13 120.0(15) . . ?
O9 C73 C13 115.3(14) . . ?
C64 C14 C24 119.8(13) . . ?
C64 C14 C74 122.0(12) . . ?
C24 C14 C74 118.1(12) . . ?
C14 C24 C34 119.3(13) . . ?
C44 C34 C24 119.2(15) . . ?
C34 C44 C54 124.0(17) . . ?
C44 C54 C64 117.2(15) . . ?
C14 C64 C54 120.4(14) . . ?
O11 C74 O10 123.7(12) . . ?
O11 C74 C14 120.9(12) . . ?
O10 C74 C14 115.4(12) . . ?
C65 C15 C25 118.8(11) . . ?
C65 C15 C75 122.4(11) . . ?
C25 C15 C75 118.8(10) . . ?
C35 C25 C15 119.9(12) . . ?
C45 C35 C25 120.6(13) . . ?
C35 C45 C55 119.8(13) . . ?
C65 C55 C45 120.9(12) . . ?
C55 C65 C15 119.9(12) . . ?
O16 C75 C3 125.7(11) . . ?
O16 C75 C15 114.1(10) . . ?
C3 C75 C15 120.1(11) . . ?
C26 C16 C66 120.1(12) . . ?
C26 C16 C76 121.0(11) . . ?
C66 C16 C76 118.8(12) . . ?
C16 C26 C36 119.2(12) . . ?
C46 C36 C26 121.2(13) . . ?
C36 C46 C56 119.6(13) . . ?
C46 C56 C66 121.1(14) . . ?
C56 C66 C16 118.8(14) . . ?
O15 C76 C2 126.2(12) . . ?
O15 C76 C16 113.6(11) . . ?
C2 C76 C16 120.2(12) . . ?
C27 C17 C67 118.0(12) . . ?
C27 C17 C77 120.3(11) . . ?
C67 C17 C77 121.7(11) . . ?
C17 C27 C37 120.4(12) . . ?
C47 C37 C27 120.9(13) . . ?
C37 C47 C57 120.0(14) . . ?
C47 C57 C67 118.8(14) . . ?
C57 C67 C17 121.8(13) . . ?
O14 C77 C2 124.6(12) . . ?
O14 C77 C17 112.4(10) . . ?
C2 C77 C17 123.0(12) . . ?
C68 C18 C28 119.0(12) . . ?
C68 C18 C78 120.1(11) . . ?
C28 C18 C78 120.8(12) . . ?
C38 C28 C18 121.7(14) . . ?
C28 C38 C48 119.9(13) . . ?
C38 C48 C58 119.2(14) . . ?
C68 C58 C48 120.4(15) . . ?
C18 C68 C58 119.7(13) . . ?
O12 C78 C1 120.0(11) . . ?
O12 C78 C18 116.3(11) . . ?
C1 C78 C18 123.8(12) . . ?
C29 C19 C69 118.4(12) . . ?
C29 C19 C79 120.8(11) . . ?
C69 C19 C79 120.8(11) . . ?
C39 C29 C19 121.0(13) . . ?
C29 C39 C49 119.4(13) . . ?
C59 C49 C39 119.9(13) . . ?
C49 C59 C69 121.0(13) . . ?
C59 C69 C19 120.1(12) . . ?
O13 C79 C1 123.2(11) . . ?
O13 C79 C19 114.9(11) . . ?
C1 C79 C19 121.9(12) . . ?
C610 C110 C210 119.0(12) . . ?
C610 C110 C710 121.2(12) . . ?
C210 C110 C710 119.7(11) . . ?
C110 C210 C310 119.9(13) . . ?
C410 C310 C210 121.4(15) . . ?
C310 C410 C510 120.2(15) . . ?
C410 C510 C610 118.0(15) . . ?
C110 C610 C510 121.5(14) . . ?
O17 C710 C3 123.7(10) . . ?
O17 C710 C110 115.0(10) . . ?
C3 C710 C110 121.3(10) . . ?
Cl2 C4 Cl1 114.8(14) . . ?
Cl4 C5 Cl3 102(3) . . ?

loop_
_geom_bond_atom_site_label_1
_geom_bond_atom_site_label_2
_geom_bond_distance
_geom_bond_site_symmetry_2
_geom_bond_publ_flag
Mn1 O2 1.833(7) . ?
Mn1 O1 1.860(8) . ?
Mn1 O3 1.863(8) . ?
Mn1 O5 1.908(8) . ?
Mn1 O9 1.939(8) . ?
Mn1 O10 1.941(8) . ?
Mn1 Mn3 2.782(3) . ?
Mn1 Mn4 2.787(3) . ?
Mn1 Mn2 2.805(3) . ?
Mn2 O15 1.901(8) . ?
Mn2 O1 1.927(8) . ?
Mn2 O3 1.936(8) . ?
Mn2 O14 1.938(9) . ?
Mn2 O6 2.162(9) . ?
Mn2 O8 2.176(9) . ?
Mn3 O12 1.859(9) . ?
Mn3 O13 1.894(8) . ?
Mn3 O1 1.919(7) . ?
Mn3 O2 1.946(8) . ?
Mn3 O4 2.167(8) . ?
Mn3 O7 2.259(11) . ?
Mn3 Mn4 3.198(3) . ?
Mn4 O16 1.895(8) . ?
Mn4 O2 1.916(8) . ?
Mn4 O17 1.925(8) . ?
Mn4 O3 1.941(8) . ?
Mn4 O11 2.128(8) . ?
Mn4 O7 2.179(10) . ?
O4 C71 1.258(14) . ?
O5 C71 1.280(15) . ?
O6 C72 1.242(16) . ?
O7 C72 1.250(15) . ?
O8 C73 1.222(15) . ?
O9 C73 1.279(16) . ?
O10 C74 1.299(14) . ?
O11 C74 1.232(14) . ?
O12 C78 1.332(13) . ?
O13 C79 1.311(13) . ?
O14 C77 1.270(14) . ?
O15 C76 1.279(15) . ?
O16 C75 1.297(13) . ?
O17 C710 1.304(13) . ?
C1 C79 1.368(17) . ?
C1 C78 1.391(15) . ?
C2 C77 1.378(16) . ?
C2 C76 1.383(16) . ?
C3 C710 1.368(14) . ?
C3 C75 1.370(14) . ?
C11 C61 1.325(16) . ?
C11 C21 1.3902 . ?
C11 C71 1.488(15) . ?
C21 C31 1.36(2) . ?
C31 C41 1.36(3) . ?
C41 C51 1.32(2) . ?
C51 C61 1.37(2) . ?
C12 C62 1.34(2) . ?
C12 C22 1.42(2) . ?
C12 C72 1.45(2) . ?
C22 C32 1.40(2) . ?
C32 C42 1.39(3) . ?
C42 C52 1.42(3) . ?
C52 C62 1.33(2) . ?
C13 C63 1.36(2) . ?
C13 C23 1.37(2) . ?
C13 C73 1.49(2) . ?
C23 C33 1.38(2) . ?
C33 C43 1.39(3) . ?
C43 C53 1.24(3) . ?
C53 C63 1.43(2) . ?
C14 C64 1.359(17) . ?
C14 C24 1.372(16) . ?
C14 C74 1.485(17) . ?
C24 C34 1.405(17) . ?
C34 C44 1.301(18) . ?
C44 C54 1.366(19) . ?
C54 C64 1.399(18) . ?
C15 C65 1.380(15) . ?
C15 C25 1.401(16) . ?
C15 C75 1.483(16) . ?
C25 C35 1.391(16) . ?
C35 C45 1.330(15) . ?
C45 C55 1.401(16) . ?
C55 C65 1.359(15) . ?
C16 C26 1.375(16) . ?
C16 C66 1.402(16) . ?
C16 C76 1.504(17) . ?
C26 C36 1.392(16) . ?
C36 C46 1.361(17) . ?
C46 C56 1.368(18) . ?
C56 C66 1.386(17) . ?
C17 C27 1.355(15) . ?
C17 C67 1.402(18) . ?
C17 C77 1.492(16) . ?
C27 C37 1.391(16) . ?
C37 C47 1.362(17) . ?
C47 C57 1.370(17) . ?
C57 C67 1.380(17) . ?
C18 C68 1.372(16) . ?
C18 C28 1.402(16) . ?
C18 C78 1.455(16) . ?
C28 C38 1.340(18) . ?
C38 C48 1.386(18) . ?
C48 C58 1.398(19) . ?
C58 C68 1.381(18) . ?
C19 C29 1.402(17) . ?
C19 C69 1.399(16) . ?
C19 C79 1.480(16) . ?
C29 C39 1.338(17) . ?
C39 C49 1.420(18) . ?
C49 C59 1.347(17) . ?
C59 C69 1.360(15) . ?
C110 C610 1.362(16) . ?
C110 C210 1.372(16) . ?
C110 C710 1.493(16) . ?
C210 C310 1.369(17) . ?
C310 C410 1.341(18) . ?
C410 C510 1.387(19) . ?
C510 C610 1.388(18) . ?
C4 Cl2 1.622(18) . ?
C4 Cl1 1.69(2) . ?
Cl3 C5 1.94(7) . ?
Cl4 C5 1.93(7) . ?
